data_7701286
loop_
_publ_author_name
'Arndt, Perdita'
'Rei\&s, Melanie'
'Spannenberg, Anke'
'Schuenemann, Claas'
'Rei\&s, Fabian'
'Beweries, Torsten'

_publ_section_title
;
 A general benzylic C-H activation and C-C coupling reaction at
 zirconocenes mediated by C-N bond cleavage in tert-butylisocyanide --
 unusual formation of iminoacyl complexes
;
_journal_name_full 'Dalton Transactions'
_journal_paper_doi 10.1039/C9DT03120K
_journal_year 2019
_chemical_formula_sum 'C33 H40 N2 Zr'
_chemical_formula_weight 555.89
_space_group_crystal_system monoclinic
_space_group_IT_number 14
_space_group_name_Hall '-P 2yn'
_space_group_name_H-M_alt 'P 1 21/n 1'
_symmetry_space_group_name_Hall '-P 2yn'
_symmetry_space_group_name_H-M 'P 1 21/n 1'
_atom_sites_solution_hydrogens geom
_audit_creation_method SHELXL-2014/7
_audit_update_record
;
2019-07-16 deposited with the CCDC.    2019-10-01 downloaded from the CCDC.
;
_cell_angle_alpha 90
_cell_angle_beta 96.2381(8)
_cell_angle_gamma 90
_cell_formula_units_Z 4
_cell_length_a 11.5367(6)
_cell_length_b 15.1627(7)
_cell_length_c 15.5805(7)
_cell_measurement_reflns_used 9982
_cell_measurement_temperature 150(2)
_cell_measurement_theta_max 30.55
_cell_measurement_theta_min 2.23
_cell_volume 2709.3(2)
_computing_cell_refinement 'SAINT (Bruker, 2013)'
_computing_data_collection 'APEX2 (Bruker, 2014)'
_computing_data_reduction SAINT
_computing_structure_refinement 'SHELXL-2014/7 (Sheldrick, 2015)'
_computing_structure_solution 'SHELXS-97 (Sheldrick, 2008)'
_diffrn_ambient_temperature 150(2)
_diffrn_detector_area_resol_mean 8.3333
_diffrn_measured_fraction_theta_full 1.000
_diffrn_measured_fraction_theta_max 1.000
_diffrn_measurement_device_type 'Bruker APEX-II CCD'
_diffrn_measurement_method '\f and \w scans'
_diffrn_radiation_type MoK\a
_diffrn_radiation_wavelength 0.71073
_diffrn_reflns_av_R_equivalents 0.0276
_diffrn_reflns_av_unetI/netI 0.0232
_diffrn_reflns_Laue_measured_fraction_full 1.000
_diffrn_reflns_Laue_measured_fraction_max 1.000
_diffrn_reflns_limit_h_max 13
_diffrn_reflns_limit_h_min -15
_diffrn_reflns_limit_k_max 20
_diffrn_reflns_limit_k_min -20
_diffrn_reflns_limit_l_max 20
_diffrn_reflns_limit_l_min -20
_diffrn_reflns_number 28486
_diffrn_reflns_point_group_measured_fraction_full 1.000
_diffrn_reflns_point_group_measured_fraction_max 1.000
_diffrn_reflns_theta_full 25.242
_diffrn_reflns_theta_max 27.995
_diffrn_reflns_theta_min 1.880
_diffrn_source 'fine-focus sealed tube'
_exptl_absorpt_coefficient_mu 0.430
_exptl_absorpt_correction_T_max 0.92
_exptl_absorpt_correction_T_min 0.82
_exptl_absorpt_correction_type multi-scan
_exptl_absorpt_process_details 'SADABS (Bruker, 2014)'
_exptl_crystal_colour yellow
_exptl_crystal_density_diffrn 1.363
_exptl_crystal_description prism
_exptl_crystal_F_000 1168
_exptl_crystal_size_max 0.469
_exptl_crystal_size_mid 0.239
_exptl_crystal_size_min 0.198
_refine_diff_density_max 0.635
_refine_diff_density_min -0.290
_refine_diff_density_rms 0.055
_refine_ls_extinction_method none
_refine_ls_goodness_of_fit_ref 1.030
_refine_ls_hydrogen_treatment constr
_refine_ls_matrix_type full
_refine_ls_number_parameters 328
_refine_ls_number_reflns 6547
_refine_ls_number_restraints 0
_refine_ls_restrained_S_all 1.030
_refine_ls_R_factor_all 0.0317
_refine_ls_R_factor_gt 0.0264
_refine_ls_shift/su_max 0.003
_refine_ls_shift/su_mean 0.000
_refine_ls_structure_factor_coef Fsqd
_refine_ls_weighting_details 'w=1/[\s^2^(Fo^2^)+(0.0291P)^2^+1.5460P] where P=(Fo^2^+2Fc^2^)/3'
_refine_ls_weighting_scheme calc
_refine_ls_wR_factor_gt 0.0628
_refine_ls_wR_factor_ref 0.0662
_reflns_Friedel_coverage 0.000
_reflns_number_gt 5785
_reflns_number_total 6547
_reflns_threshold_expression 'I > 2\s(I)'
_cod_data_source_file c9dt03120k2.cif
_cod_data_source_block AX1529
_cod_database_code 7701286
_shelx_shelxl_version_number 2014/7
_shelx_space_group_comment
;
The symmetry employed for this shelxl refinement is uniquely defined
by the following loop, which should always be used as a source of
symmetry information in preference to the above space-group names.
They are only intended as comments.
;

loop_
_space_group_symop_operation_xyz
'x, y, z'
'-x+1/2, y+1/2, -z+1/2'
'-x, -y, -z'
'x-1/2, -y-1/2, z-1/2'

loop_
_atom_site_label
_atom_site_type_symbol
_atom_site_fract_x
_atom_site_fract_y
_atom_site_fract_z
_atom_site_U_iso_or_equiv
_atom_site_adp_type
_atom_site_occupancy
_atom_site_site_symmetry_order
_atom_site_calc_flag
_atom_site_refinement_flags_posn
_atom_site_refinement_flags_adp
C1 C 0.77448(13) 0.67454(10) 1.02013(10) 0.0185(3) Uani 1 1 d . .
C2 C 0.85931(15) 0.59803(11) 1.02605(11) 0.0282(4) Uani 1 1 d . .
H2A H 0.8947 0.5923 1.0866 0.034 Uiso 1 1 calc R U
H2B H 0.8156 0.5430 1.0107 0.034 Uiso 1 1 calc R U
C3 C 0.95538(14) 0.60729(10) 0.96840(10) 0.0228(3) Uani 1 1 d . .
C4 C 1.06164(16) 0.64325(12) 1.00097(12) 0.0322(4) Uani 1 1 d . .
H4 H 1.0734 0.6616 1.0596 0.039 Uiso 1 1 calc R U
C5 C 1.15126(17) 0.65275(13) 0.94850(16) 0.0434(5) Uani 1 1 d . .
H5 H 1.2237 0.6778 0.9711 0.052 Uiso 1 1 calc R U
C6 C 1.1341(2) 0.62562(12) 0.86365(15) 0.0457(6) Uani 1 1 d . .
H6 H 1.1951 0.6316 0.8278 0.055 Uiso 1 1 calc R U
C7 C 1.02957(19) 0.59011(12) 0.83083(12) 0.0384(5) Uani 1 1 d . .
H7 H 1.0180 0.5719 0.7722 0.046 Uiso 1 1 calc R U
C8 C 0.94127(16) 0.58080(11) 0.88261(11) 0.0291(4) Uani 1 1 d . .
H8 H 0.8692 0.5558 0.8593 0.035 Uiso 1 1 calc R U
C9 C 0.70894(15) 0.68329(10) 1.17072(10) 0.0233(3) Uani 1 1 d . .
C10 C 0.58468(16) 0.70557(11) 1.18896(11) 0.0284(4) Uani 1 1 d . .
H10A H 0.5684 0.7677 1.1752 0.043 Uiso 1 1 calc R U
H10B H 0.5767 0.6950 1.2501 0.043 Uiso 1 1 calc R U
H10C H 0.5293 0.6683 1.1533 0.043 Uiso 1 1 calc R U
C11 C 0.79757(16) 0.74225(13) 1.22254(11) 0.0320(4) Uani 1 1 d . .
H11A H 0.8759 0.7287 1.2075 0.048 Uiso 1 1 calc R U
H11B H 0.7946 0.7319 1.2843 0.048 Uiso 1 1 calc R U
H11C H 0.7793 0.8042 1.2092 0.048 Uiso 1 1 calc R U
C12 C 0.7319(2) 0.58556(12) 1.19163(12) 0.0392(5) Uani 1 1 d . .
H12A H 0.6904 0.5490 1.1464 0.059 Uiso 1 1 calc R U
H12B H 0.7043 0.5715 1.2473 0.059 Uiso 1 1 calc R U
H12C H 0.8158 0.5737 1.1946 0.059 Uiso 1 1 calc R U
C13 C 0.63036(13) 0.89270(10) 1.07404(10) 0.0197(3) Uani 1 1 d . .
C14 C 0.49881(14) 0.84522(11) 0.90103(11) 0.0259(3) Uani 1 1 d . .
H14 H 0.4757 0.9038 0.9124 0.031 Uiso 1 1 calc R U
C15 C 0.47764(13) 0.76952(11) 0.95066(11) 0.0241(3) Uani 1 1 d . .
H15 H 0.4388 0.7688 1.0014 0.029 Uiso 1 1 calc R U
C16 C 0.52402(13) 0.69595(10) 0.91177(10) 0.0201(3) Uani 1 1 d . .
C17 C 0.51402(15) 0.60007(11) 0.93377(11) 0.0272(3) Uani 1 1 d . .
H17A H 0.4307 0.5831 0.9284 0.033 Uiso 1 1 calc R U
H17B H 0.5467 0.5905 0.9945 0.033 Uiso 1 1 calc R U
C18 C 0.57853(17) 0.54139(11) 0.87462(12) 0.0331(4) Uani 1 1 d . .
H18A H 0.6627 0.5407 0.8956 0.040 Uiso 1 1 calc R U
H18B H 0.5489 0.4803 0.8768 0.040 Uiso 1 1 calc R U
C19 C 0.56258(17) 0.57398(11) 0.78167(12) 0.0328(4) Uani 1 1 d . .
H19A H 0.4784 0.5789 0.7618 0.039 Uiso 1 1 calc R U
H19B H 0.5972 0.5310 0.7440 0.039 Uiso 1 1 calc R U
C20 C 0.62085(16) 0.66386(11) 0.77442(11) 0.0290(4) Uani 1 1 d . .
H20A H 0.7066 0.6577 0.7859 0.035 Uiso 1 1 calc R U
H20B H 0.6022 0.6876 0.7154 0.035 Uiso 1 1 calc R U
C21 C 0.57698(14) 0.72575(10) 0.83909(10) 0.0210(3) Uani 1 1 d . .
C22 C 0.55967(14) 0.81844(11) 0.83234(10) 0.0241(3) Uani 1 1 d . .
C23 C 0.60047(18) 0.87723(13) 0.76383(12) 0.0366(4) Uani 1 1 d . .
H23A H 0.5771 0.9388 0.7743 0.044 Uiso 1 1 calc R U
H23B H 0.5623 0.8590 0.7066 0.044 Uiso 1 1 calc R U
C24 C 0.73293(18) 0.87291(12) 0.76338(11) 0.0346(4) Uani 1 1 d . .
H24A H 0.7543 0.8170 0.7363 0.042 Uiso 1 1 calc R U
H24B H 0.7590 0.9223 0.7286 0.042 Uiso 1 1 calc R U
C25 C 0.79375(14) 0.87833(10) 0.85397(10) 0.0226(3) Uani 1 1 d . .
C26 C 0.77839(13) 0.94563(10) 0.91467(10) 0.0192(3) Uani 1 1 d . .
C27 C 0.71673(14) 1.03296(10) 0.90093(12) 0.0260(3) Uani 1 1 d . .
H27A H 0.6367 1.0285 0.9179 0.031 Uiso 1 1 calc R U
H27B H 0.7114 1.0497 0.8392 0.031 Uiso 1 1 calc R U
C28 C 0.78576(15) 1.10272(10) 0.95600(12) 0.0282(4) Uani 1 1 d . .
H28A H 0.8629 1.1109 0.9349 0.034 Uiso 1 1 calc R U
H28B H 0.7438 1.1597 0.9502 0.034 Uiso 1 1 calc R U
C29 C 0.80241(16) 1.07564(11) 1.05078(12) 0.0310(4) Uani 1 1 d . .
H29A H 0.7250 1.0683 1.0717 0.037 Uiso 1 1 calc R U
H29B H 0.8438 1.1234 1.0849 0.037 Uiso 1 1 calc R U
C30 C 0.87165(14) 0.98964(11) 1.06618(11) 0.0251(3) Uani 1 1 d . .
H30A H 0.9560 1.0036 1.0747 0.030 Uiso 1 1 calc R U
H30B H 0.8506 0.9615 1.1197 0.030 Uiso 1 1 calc R U
C31 C 0.84902(13) 0.92567(10) 0.99259(10) 0.0189(3) Uani 1 1 d . .
C32 C 0.90445(13) 0.84441(10) 0.98067(11) 0.0215(3) Uani 1 1 d . .
H32 H 0.9555 0.8143 1.0228 0.026 Uiso 1 1 calc R U
C33 C 0.87092(14) 0.81536(10) 0.89517(11) 0.0238(3) Uani 1 1 d . .
H33 H 0.8960 0.7626 0.8699 0.029 Uiso 1 1 calc R U
N1 N 0.71730(11) 0.70536(8) 1.07819(8) 0.0175(2) Uani 1 1 d . .
N2 N 0.59625(13) 0.93725(9) 1.12491(9) 0.0272(3) Uani 1 1 d . .
Zr1 Zr 0.69328(2) 0.80083(2) 0.96905(2) 0.01461(5) Uani 1 1 d . .

loop_
_atom_site_aniso_label
_atom_site_aniso_U_11
_atom_site_aniso_U_22
_atom_site_aniso_U_33
_atom_site_aniso_U_23
_atom_site_aniso_U_13
_atom_site_aniso_U_12
C1 0.0178(7) 0.0175(7) 0.0202(7) 0.0017(5) 0.0017(5) 0.0000(5)
C2 0.0319(9) 0.0247(8) 0.0297(9) 0.0092(7) 0.0108(7) 0.0109(7)
C3 0.0269(8) 0.0178(7) 0.0245(8) 0.0046(6) 0.0071(6) 0.0085(6)
C4 0.0339(9) 0.0280(9) 0.0342(10) -0.0022(7) 0.0022(7) 0.0072(7)
C5 0.0283(10) 0.0287(9) 0.0745(16) 0.0014(10) 0.0118(10) 0.0006(8)
C6 0.0553(13) 0.0245(9) 0.0650(14) 0.0115(9) 0.0414(11) 0.0093(8)
C7 0.0634(13) 0.0250(9) 0.0304(9) 0.0040(7) 0.0220(9) 0.0109(9)
C8 0.0386(10) 0.0228(8) 0.0262(8) 0.0011(7) 0.0048(7) 0.0064(7)
C9 0.0323(9) 0.0218(7) 0.0165(7) 0.0037(6) 0.0052(6) 0.0051(6)
C10 0.0340(9) 0.0276(8) 0.0255(8) 0.0029(7) 0.0120(7) 0.0001(7)
C11 0.0329(9) 0.0405(10) 0.0214(8) -0.0041(7) -0.0030(7) 0.0083(8)
C12 0.0651(13) 0.0279(9) 0.0282(9) 0.0123(7) 0.0213(9) 0.0157(9)
C13 0.0185(7) 0.0187(7) 0.0220(7) 0.0037(6) 0.0020(6) -0.0004(5)
C14 0.0195(8) 0.0207(7) 0.0350(9) -0.0032(7) -0.0086(6) 0.0038(6)
C15 0.0156(7) 0.0276(8) 0.0288(8) -0.0048(7) 0.0005(6) -0.0014(6)
C16 0.0165(7) 0.0208(7) 0.0222(7) -0.0007(6) -0.0020(6) -0.0028(5)
C17 0.0283(8) 0.0214(8) 0.0315(9) 0.0010(7) 0.0019(7) -0.0074(6)
C18 0.0356(10) 0.0198(8) 0.0433(11) -0.0028(7) 0.0023(8) -0.0010(7)
C19 0.0363(10) 0.0267(8) 0.0349(10) -0.0122(7) 0.0014(8) -0.0014(7)
C20 0.0345(9) 0.0301(9) 0.0223(8) -0.0047(7) 0.0028(7) -0.0017(7)
C21 0.0214(7) 0.0212(7) 0.0192(7) -0.0023(6) -0.0034(6) -0.0026(6)
C22 0.0256(8) 0.0227(7) 0.0213(8) 0.0023(6) -0.0097(6) -0.0034(6)
C23 0.0489(11) 0.0333(9) 0.0236(9) 0.0091(7) -0.0146(8) -0.0130(8)
C24 0.0521(12) 0.0330(9) 0.0187(8) 0.0034(7) 0.0029(8) -0.0178(8)
C25 0.0270(8) 0.0220(7) 0.0196(7) 0.0016(6) 0.0061(6) -0.0071(6)
C26 0.0171(7) 0.0177(7) 0.0230(8) 0.0025(6) 0.0028(6) -0.0027(5)
C27 0.0210(8) 0.0201(7) 0.0360(9) 0.0047(7) -0.0012(7) -0.0006(6)
C28 0.0247(8) 0.0171(7) 0.0432(10) -0.0017(7) 0.0062(7) -0.0014(6)
C29 0.0334(9) 0.0243(8) 0.0371(10) -0.0090(7) 0.0122(8) -0.0066(7)
C30 0.0225(8) 0.0278(8) 0.0248(8) -0.0035(6) 0.0017(6) -0.0077(6)
C31 0.0151(7) 0.0199(7) 0.0217(7) 0.0013(6) 0.0026(6) -0.0041(5)
C32 0.0135(7) 0.0212(7) 0.0299(8) 0.0052(6) 0.0026(6) -0.0009(5)
C33 0.0232(8) 0.0205(7) 0.0301(8) -0.0007(6) 0.0133(6) -0.0020(6)
N1 0.0191(6) 0.0161(6) 0.0171(6) 0.0015(5) 0.0013(5) -0.0005(5)
N2 0.0316(8) 0.0225(7) 0.0288(7) 0.0006(6) 0.0096(6) 0.0016(6)
Zr1 0.01430(7) 0.01453(7) 0.01488(8) 0.00038(5) 0.00107(5) 0.00009(5)

loop_
_atom_type_symbol
_atom_type_description
_atom_type_scat_dispersion_real
_atom_type_scat_dispersion_imag
_atom_type_scat_source
C C 0.0033 0.0016 'International Tables Vol C Tables 4.2.6.8 and 6.1.1.4'
H H 0.0000 0.0000 'International Tables Vol C Tables 4.2.6.8 and 6.1.1.4'
N N 0.0061 0.0033 'International Tables Vol C Tables 4.2.6.8 and 6.1.1.4'
Zr Zr -2.9673 0.5597 'International Tables Vol C Tables 4.2.6.8 and 6.1.1.4'

loop_
_geom_angle_atom_site_label_1
_geom_angle_atom_site_label_2
_geom_angle_atom_site_label_3
_geom_angle
N1 C1 C2 128.54(14)
N1 C1 Zr1 73.02(9)
C2 C1 Zr1 156.84(11)
C3 C2 C1 113.87(13)
C3 C2 H2A 108.8
C1 C2 H2A 108.8
C3 C2 H2B 108.8
C1 C2 H2B 108.8
H2A C2 H2B 107.7
C4 C3 C8 118.21(16)
C4 C3 C2 119.78(15)
C8 C3 C2 122.01(16)
C3 C4 C5 120.59(18)
C3 C4 H4 119.7
C5 C4 H4 119.7
C6 C5 C4 119.57(19)
C6 C5 H5 120.2
C4 C5 H5 120.2
C7 C6 C5 120.34(17)
C7 C6 H6 119.8
C5 C6 H6 119.8
C6 C7 C8 120.04(18)
C6 C7 H7 120.0
C8 C7 H7 120.0
C7 C8 C3 121.26(18)
C7 C8 H8 119.4
C3 C8 H8 119.4
N1 C9 C11 105.68(13)
N1 C9 C10 106.86(13)
C11 C9 C10 111.15(14)
N1 C9 C12 113.19(13)
C11 C9 C12 111.35(15)
C10 C9 C12 108.53(14)
C9 C10 H10A 109.5
C9 C10 H10B 109.5
H10A C10 H10B 109.5
C9 C10 H10C 109.5
H10A C10 H10C 109.5
H10B C10 H10C 109.5
C9 C11 H11A 109.5
C9 C11 H11B 109.5
H11A C11 H11B 109.5
C9 C11 H11C 109.5
H11A C11 H11C 109.5
H11B C11 H11C 109.5
C9 C12 H12A 109.5
C9 C12 H12B 109.5
H12A C12 H12B 109.5
C9 C12 H12C 109.5
H12A C12 H12C 109.5
H12B C12 H12C 109.5
N2 C13 Zr1 178.07(14)
C22 C14 C15 108.16(14)
C22 C14 Zr1 75.03(9)
C15 C14 Zr1 75.40(9)
C22 C14 H14 125.9
C15 C14 H14 125.9
Zr1 C14 H14 115.8
C16 C15 C14 108.14(14)
C16 C15 Zr1 77.33(9)
C14 C15 Zr1 71.54(9)
C16 C15 H15 125.9
C14 C15 H15 125.9
Zr1 C15 H15 117.2
C15 C16 C21 108.01(14)
C15 C16 C17 128.98(15)
C21 C16 C17 122.80(14)
C15 C16 Zr1 70.90(9)
C21 C16 Zr1 72.93(8)
C17 C16 Zr1 125.98(11)
C16 C17 C18 111.77(14)
C16 C17 H17A 109.3
C18 C17 H17A 109.3
C16 C17 H17B 109.3
C18 C17 H17B 109.3
H17A C17 H17B 107.9
C19 C18 C17 111.57(15)
C19 C18 H18A 109.3
C17 C18 H18A 109.3
C19 C18 H18B 109.3
C17 C18 H18B 109.3
H18A C18 H18B 108.0
C18 C19 C20 110.55(14)
C18 C19 H19A 109.5
C20 C19 H19A 109.5
C18 C19 H19B 109.5
C20 C19 H19B 109.5
H19A C19 H19B 108.1
C21 C20 C19 108.90(14)
C21 C20 H20A 109.9
C19 C20 H20A 109.9
C21 C20 H20B 109.9
C19 C20 H20B 109.9
H20A C20 H20B 108.3
C16 C21 C22 107.75(14)
C16 C21 C20 122.80(14)
C22 C21 C20 128.45(15)
C16 C21 Zr1 75.25(9)
C22 C21 Zr1 71.19(9)
C20 C21 Zr1 128.26(11)
C14 C22 C21 107.92(14)
C14 C22 C23 126.22(16)
C21 C22 C23 125.86(16)
C14 C22 Zr1 72.22(9)
C21 C22 Zr1 76.30(9)
C23 C22 Zr1 117.09(11)
C22 C23 C24 111.55(14)
C22 C23 H23A 109.3
C24 C23 H23A 109.3
C22 C23 H23B 109.3
C24 C23 H23B 109.3
H23A C23 H23B 108.0
C25 C24 C23 110.88(14)
C25 C24 H24A 109.5
C23 C24 H24A 109.5
C25 C24 H24B 109.5
C23 C24 H24B 109.5
H24A C24 H24B 108.1
C33 C25 C26 107.60(14)
C33 C25 C24 126.50(15)
C26 C25 C24 125.82(15)
C33 C25 Zr1 71.23(8)
C26 C25 Zr1 76.16(8)
C24 C25 Zr1 115.83(10)
C25 C26 C31 108.42(13)
C25 C26 C27 129.03(14)
C31 C26 C27 121.80(14)
C25 C26 Zr1 71.72(8)
C31 C26 Zr1 75.04(8)
C27 C26 Zr1 127.04(10)
C26 C27 C28 108.59(13)
C26 C27 H27A 110.0
C28 C27 H27A 110.0
C26 C27 H27B 110.0
C28 C27 H27B 110.0
H27A C27 H27B 108.4
C29 C28 C27 111.11(14)
C29 C28 H28A 109.4
C27 C28 H28A 109.4
C29 C28 H28B 109.4
C27 C28 H28B 109.4
H28A C28 H28B 108.0
C28 C29 C30 112.89(14)
C28 C29 H29A 109.0
C30 C29 H29A 109.0
C28 C29 H29B 109.0
C30 C29 H29B 109.0
H29A C29 H29B 107.8
C31 C30 C29 112.64(14)
C31 C30 H30A 109.1
C29 C30 H30A 109.1
C31 C30 H30B 109.1
C29 C30 H30B 109.1
H30A C30 H30B 107.8
C32 C31 C26 107.46(13)
C32 C31 C30 128.38(14)
C26 C31 C30 123.44(14)
C32 C31 Zr1 70.28(8)
C26 C31 Zr1 73.25(8)
C30 C31 Zr1 129.47(10)
C31 C32 C33 108.32(14)
C31 C32 Zr1 77.83(8)
C33 C32 Zr1 71.75(9)
C31 C32 H32 125.8
C33 C32 H32 125.8
Zr1 C32 H32 116.6
C25 C33 C32 108.16(14)
C25 C33 Zr1 75.98(9)
C32 C33 Zr1 75.21(9)
C25 C33 H33 125.9
C32 C33 H33 125.9
Zr1 C33 H33 115.1
C1 N1 C9 134.48(13)
C1 N1 Zr1 74.07(9)
C9 N1 Zr1 150.11(10)
N1 Zr1 C1 32.91(5)
N1 Zr1 C13 82.80(5)
C1 Zr1 C13 114.39(5)
N1 Zr1 C33 111.93(5)
C1 Zr1 C33 84.58(5)
C13 Zr1 C33 127.86(5)
N1 Zr1 C14 122.47(5)
C1 Zr1 C14 135.34(6)
C13 Zr1 C14 78.46(5)
C33 Zr1 C14 122.53(6)
N1 Zr1 C22 137.11(5)
C1 Zr1 C22 126.05(5)
C13 Zr1 C22 108.93(5)
C33 Zr1 C22 93.40(6)
C14 Zr1 C22 32.75(6)
N1 Zr1 C32 94.40(5)
C1 Zr1 C32 80.46(5)
C13 Zr1 C32 99.57(5)
C33 Zr1 C32 33.04(5)
C14 Zr1 C32 142.04(5)
C22 Zr1 C32 122.40(5)
N1 Zr1 C15 90.21(5)
C1 Zr1 C15 104.43(5)
C13 Zr1 C15 79.21(5)
C33 Zr1 C15 145.51(6)
C14 Zr1 C15 33.07(6)
C22 Zr1 C15 54.13(6)
C32 Zr1 C15 175.05(5)
N1 Zr1 C25 144.58(5)
C1 Zr1 C25 116.31(5)
C13 Zr1 C25 115.02(5)
C33 Zr1 C25 32.80(5)
C14 Zr1 C25 91.96(6)
C22 Zr1 C25 68.56(5)
C32 Zr1 C25 54.05(5)
C15 Zr1 C25 122.03(5)
N1 Zr1 C21 108.94(5)
C1 Zr1 C21 93.65(5)
C13 Zr1 C21 130.07(5)
C33 Zr1 C21 93.50(5)
C14 Zr1 C21 53.86(5)
C22 Zr1 C21 32.51(5)
C32 Zr1 C21 126.34(5)
C15 Zr1 C21 53.28(5)
C25 Zr1 C21 83.54(5)
N1 Zr1 C26 141.44(5)
C1 Zr1 C26 133.12(5)
C13 Zr1 C26 83.13(5)
C33 Zr1 C26 53.62(5)
C14 Zr1 C26 89.29(5)
C22 Zr1 C26 81.45(5)
C32 Zr1 C26 53.15(5)
C15 Zr1 C26 121.91(5)
C25 Zr1 C26 32.12(5)
C21 Zr1 C26 107.60(5)
N1 Zr1 C16 83.74(5)
C1 Zr1 C16 82.45(5)
C13 Zr1 C16 109.14(5)
C33 Zr1 C16 121.70(5)
C14 Zr1 C16 53.54(5)
C22 Zr1 C16 53.37(5)
C32 Zr1 C16 150.70(5)
C15 Zr1 C16 31.77(5)
C25 Zr1 C16 115.21(5)
C21 Zr1 C16 31.82(5)
C26 Zr1 C16 134.82(5)

loop_
_geom_bond_atom_site_label_1
_geom_bond_atom_site_label_2
_geom_bond_distance
C1 N1 1.2655(19)
C1 C2 1.514(2)
C1 Zr1 2.2396(15)
C2 C3 1.507(2)
C2 H2A 0.9900
C2 H2B 0.9900
C3 C4 1.386(2)
C3 C8 1.388(2)
C4 C5 1.393(3)
C4 H4 0.9500
C5 C6 1.378(3)
C5 H5 0.9500
C6 C7 1.368(3)
C6 H6 0.9500
C7 C8 1.374(2)
C7 H7 0.9500
C8 H8 0.9500
C9 N1 1.4934(19)
C9 C11 1.522(2)
C9 C10 1.529(2)
C9 C12 1.534(2)
C10 H10A 0.9800
C10 H10B 0.9800
C10 H10C 0.9800
C11 H11A 0.9800
C11 H11B 0.9800
C11 H11C 0.9800
C12 H12A 0.9800
C12 H12B 0.9800
C12 H12C 0.9800
C13 N2 1.143(2)
C13 Zr1 2.3241(15)
C14 C22 1.402(2)
C14 C15 1.420(2)
C14 Zr1 2.4683(15)
C14 H14 0.9500
C15 C16 1.403(2)
C15 Zr1 2.5182(15)
C15 H15 0.9500
C16 C21 1.418(2)
C16 C17 1.501(2)
C16 Zr1 2.6000(15)
C17 C18 1.531(2)
C17 H17A 0.9900
C17 H17B 0.9900
C18 C19 1.522(3)
C18 H18A 0.9900
C18 H18B 0.9900
C19 C20 1.529(2)
C19 H19A 0.9900
C19 H19B 0.9900
C20 C21 1.504(2)
C20 H20A 0.9900
C20 H20B 0.9900
C21 C22 1.422(2)
C21 Zr1 2.5701(15)
C22 C23 1.505(2)
C22 Zr1 2.5041(15)
C23 C24 1.530(3)
C23 H23A 0.9900
C23 H23B 0.9900
C24 C25 1.509(2)
C24 H24A 0.9900
C24 H24B 0.9900
C25 C33 1.411(2)
C25 C26 1.415(2)
C25 Zr1 2.5280(15)
C26 C31 1.419(2)
C26 C27 1.507(2)
C26 Zr1 2.5851(14)
C27 C28 1.530(2)
C27 H27A 0.9900
C27 H27B 0.9900
C28 C29 1.525(3)
C28 H28A 0.9900
C28 H28B 0.9900
C29 C30 1.535(2)
C29 H29A 0.9900
C29 H29B 0.9900
C30 C31 1.503(2)
C30 H30A 0.9900
C30 H30B 0.9900
C31 C32 1.410(2)
C31 Zr1 2.6082(14)
C32 C33 1.416(2)
C32 Zr1 2.5117(14)
C32 H32 0.9500
C33 Zr1 2.4670(15)
C33 H33 0.9500
N1 Zr1 2.2275(12)

loop_
_geom_torsion_atom_site_label_1
_geom_torsion_atom_site_label_2
_geom_torsion_atom_site_label_3
_geom_torsion_atom_site_label_4
_geom_torsion
N1 C1 C2 C3 -149.10(16)
Zr1 C1 C2 C3 6.8(4)
C1 C2 C3 C4 94.33(19)
C1 C2 C3 C8 -85.6(2)
C8 C3 C4 C5 0.3(2)
C2 C3 C4 C5 -179.66(16)
C3 C4 C5 C6 -0.4(3)
C4 C5 C6 C7 0.4(3)
C5 C6 C7 C8 -0.4(3)
C6 C7 C8 C3 0.3(3)
C4 C3 C8 C7 -0.3(2)
C2 C3 C8 C7 179.68(15)
C22 C14 C15 C16 -0.84(18)
Zr1 C14 C15 C16 -69.35(11)
C22 C14 C15 Zr1 68.51(11)
C14 C15 C16 C21 1.52(18)
Zr1 C15 C16 C21 -63.94(11)
C14 C15 C16 C17 -173.22(16)
Zr1 C15 C16 C17 121.31(17)
C14 C15 C16 Zr1 65.47(11)
C15 C16 C17 C18 -179.91(16)
C21 C16 C17 C18 6.0(2)
Zr1 C16 C17 C18 -86.04(16)
C16 C17 C18 C19 -39.8(2)
C17 C18 C19 C20 65.86(19)
C18 C19 C20 C21 -52.96(19)
C15 C16 C21 C22 -1.62(17)
C17 C16 C21 C22 173.52(14)
Zr1 C16 C21 C22 -64.25(11)
C15 C16 C21 C20 -171.07(15)
C17 C16 C21 C20 4.1(2)
Zr1 C16 C21 C20 126.30(15)
C15 C16 C21 Zr1 62.63(11)
C17 C16 C21 Zr1 -122.23(15)
C19 C20 C21 C16 19.5(2)
C19 C20 C21 C22 -147.61(17)
C19 C20 C21 Zr1 116.55(14)
C15 C14 C22 C21 -0.17(18)
Zr1 C14 C22 C21 68.59(11)
C15 C14 C22 C23 -179.72(15)
Zr1 C14 C22 C23 -110.97(16)
C15 C14 C22 Zr1 -68.76(11)
C16 C21 C22 C14 1.10(18)
C20 C21 C22 C14 169.76(16)
Zr1 C21 C22 C14 -65.85(11)
C16 C21 C22 C23 -179.34(15)
C20 C21 C22 C23 -10.7(3)
Zr1 C21 C22 C23 113.71(16)
C16 C21 C22 Zr1 66.95(11)
C20 C21 C22 Zr1 -124.39(17)
C14 C22 C23 C24 120.60(19)
C21 C22 C23 C24 -58.9(2)
Zr1 C22 C23 C24 33.49(19)
C22 C23 C24 C25 -45.2(2)
C23 C24 C25 C33 121.79(18)
C23 C24 C25 C26 -54.5(2)
C23 C24 C25 Zr1 36.76(18)
C33 C25 C26 C31 1.84(17)
C24 C25 C26 C31 178.70(14)
Zr1 C25 C26 C31 66.63(10)
C33 C25 C26 C27 171.91(15)
C24 C25 C26 C27 -11.2(3)
Zr1 C25 C26 C27 -123.29(15)
C33 C25 C26 Zr1 -64.79(10)
C24 C25 C26 Zr1 112.06(15)
C25 C26 C27 C28 -141.60(16)
C31 C26 C27 C28 27.3(2)
Zr1 C26 C27 C28 122.32(13)
C26 C27 C28 C29 -55.82(18)
C27 C28 C29 C30 61.54(18)
C28 C29 C30 C31 -33.63(19)
C25 C26 C31 C32 -2.11(16)
C27 C26 C31 C32 -173.05(13)
Zr1 C26 C31 C32 62.35(10)
C25 C26 C31 C30 168.91(14)
C27 C26 C31 C30 -2.0(2)
Zr1 C26 C31 C30 -126.63(14)
C25 C26 C31 Zr1 -64.46(10)
C27 C26 C31 Zr1 124.61(14)
C29 C30 C31 C32 173.67(14)
C29 C30 C31 C26 4.6(2)
C29 C30 C31 Zr1 -90.90(16)
C26 C31 C32 C33 1.57(16)
C30 C31 C32 C33 -168.86(14)
Zr1 C31 C32 C33 65.86(10)
C26 C31 C32 Zr1 -64.29(10)
C30 C31 C32 Zr1 125.27(15)
C26 C25 C33 C32 -0.86(17)
C24 C25 C33 C32 -177.69(15)
Zr1 C25 C33 C32 -68.97(10)
C26 C25 C33 Zr1 68.11(10)
C24 C25 C33 Zr1 -108.72(15)
C31 C32 C33 C25 -0.44(17)
Zr1 C32 C33 C25 69.49(11)
C31 C32 C33 Zr1 -69.93(10)
C2 C1 N1 C9 0.8(3)
Zr1 C1 N1 C9 -169.53(17)
C2 C1 N1 Zr1 170.32(18)
C11 C9 N1 C1 92.9(2)
C10 C9 N1 C1 -148.67(17)
C12 C9 N1 C1 -29.3(3)
C11 C9 N1 Zr1 -66.6(2)
C10 C9 N1 Zr1 51.9(2)
C12 C9 N1 Zr1 171.27(16)
